data_2238805
loop_
_publ_author_name
'Moreno-Fuquen, Rodolfo'
'Mosquera, Fabricio'
'Kennedy, Alan R.'

_publ_section_title
;
 2,4,6-Trinitrophenyl furan-2-carboxylate
;
_journal_coeditor_code TK5263
_journal_issue 11
_journal_name_full 'Acta Crystallographica Section E'
_journal_page_first o1682
_journal_paper_doi 10.1107/S1600536813028274
_journal_volume 69
_journal_year 2013
_chemical_formula_iupac 'C11 H5 N3 O9'
_chemical_formula_moiety 'C11 H5 N3 O9'
_chemical_formula_sum 'C11 H5 N3 O9'
_chemical_formula_weight 323.18
_chemical_melting_point 435.0(10)
_chemical_name_common '2,4,6-trinitrophenyl furan 2-carboxilate'
_chemical_name_systematic
;
2,4,6-Trinitrophenyl furan-2-carboxylate
;
_space_group_IT_number 19
_symmetry_cell_setting orthorhombic
_symmetry_space_group_name_Hall 'P 2ac 2ab'
_symmetry_space_group_name_H-M 'P 21 21 21'
_atom_sites_solution_hydrogens geom
_atom_sites_solution_primary direct
_atom_sites_solution_secondary difmap
_audit_creation_method SHELXL-97
_cell_angle_alpha 90.00
_cell_angle_beta 90.00
_cell_angle_gamma 90.00
_cell_formula_units_Z 4
_cell_length_a 7.0982(3)
_cell_length_b 8.4931(4)
_cell_length_c 20.4970(9)
_cell_measurement_reflns_used 4861
_cell_measurement_temperature 123
_cell_measurement_theta_max 27.00
_cell_measurement_theta_min 3.04
_cell_volume 1235.68(10)
_computing_cell_refinement 'CrysAlis PRO (Oxford Diffraction, 2010)'
_computing_data_collection
;
CrysAlisPro (Oxford Diffraction, 2010)
;
_computing_data_reduction 'CrysAlis PRO (Oxford Diffraction, 2010)'
_computing_molecular_graphics 'ORTEP-3 for Windows (Farrugia, 2012) and Mercury (Macrae <i>et al.</i>, 2006)'
_computing_publication_material 'WinGX (Farrugia, 2012)'
_computing_structure_refinement 'SHELXL97 (Sheldrick, 2008)'
_computing_structure_solution 'SHELXS97 (Sheldrick, 2008)'
_diffrn_ambient_temperature 123
_diffrn_measured_fraction_theta_full 0.999
_diffrn_measured_fraction_theta_max 0.999
_diffrn_measurement_device_type 'Oxford Diffraction Xcalibur E'
_diffrn_measurement_method 'omega scans'
_diffrn_radiation_monochromator graphite
_diffrn_radiation_source 'fine-focus sealed tube'
_diffrn_radiation_type MoK\a
_diffrn_radiation_wavelength 0.71073
_diffrn_reflns_av_R_equivalents 0.0220
_diffrn_reflns_av_sigmaI/netI 0.0388
_diffrn_reflns_limit_h_max 9
_diffrn_reflns_limit_h_min -9
_diffrn_reflns_limit_k_max 8
_diffrn_reflns_limit_k_min -10
_diffrn_reflns_limit_l_max 20
_diffrn_reflns_limit_l_min -26
_diffrn_reflns_number 4861
_diffrn_reflns_theta_full 27.00
_diffrn_reflns_theta_max 27.00
_diffrn_reflns_theta_min 3.04
_diffrn_standards_decay_% 0
_diffrn_standards_interval_time 120
_diffrn_standards_number 0
_exptl_absorpt_coefficient_mu 0.156
_exptl_absorpt_correction_type none
_exptl_crystal_colour pale-yellow
_exptl_crystal_density_diffrn 1.737
_exptl_crystal_density_method 'not measured'
_exptl_crystal_description block
_exptl_crystal_F_000 656
_exptl_crystal_size_max 0.35
_exptl_crystal_size_mid 0.22
_exptl_crystal_size_min 0.11
_refine_diff_density_max 0.266
_refine_diff_density_min -0.270
_refine_ls_extinction_method none
_refine_ls_goodness_of_fit_ref 1.063
_refine_ls_hydrogen_treatment constr
_refine_ls_matrix_type full
_refine_ls_number_parameters 224
_refine_ls_number_reflns 2669
_refine_ls_number_restraints 12
_refine_ls_restrained_S_all 1.068
_refine_ls_R_factor_all 0.0452
_refine_ls_R_factor_gt 0.0389
_refine_ls_shift/su_max 0.000
_refine_ls_shift/su_mean 0.000
_refine_ls_structure_factor_coef Fsqd
_refine_ls_weighting_details 'calc w=1/[\s^2^(Fo^2^)+(0.0469P)^2^+0.1241P] where P=(Fo^2^+2Fc^2^)/3'
_refine_ls_weighting_scheme calc
_refine_ls_wR_factor_gt 0.0917
_refine_ls_wR_factor_ref 0.0948
_reflns_number_gt 2395
_reflns_number_total 2669
_reflns_threshold_expression I>2\s(I)
_cod_data_source_file tk5263.cif
_cod_data_source_block I
_cod_database_code 2238805

loop_
_symmetry_equiv_pos_as_xyz
'x, y, z'
'-x+1/2, -y, z+1/2'
'x+1/2, -y+1/2, -z'
'-x, y+1/2, -z+1/2'

loop_
_atom_site_type_symbol
_atom_site_label
_atom_site_fract_x
_atom_site_fract_y
_atom_site_fract_z
_atom_site_U_iso_or_equiv
_atom_site_adp_type
_atom_site_calc_flag
_atom_site_refinement_flags
_atom_site_occupancy
_atom_site_symmetry_multiplicity
_atom_site_disorder_assembly
_atom_site_disorder_group
O O1 -0.18433(19) 0.8534(2) 0.26898(7) 0.0305(4) Uani d . 1 1 . .
O O2 -0.1529(2) 0.8749(2) 0.37311(8) 0.0363(5) Uani d . 1 1 . .
O O3 0.4160(2) 0.7394(3) 0.48267(7) 0.0428(5) Uani d . 1 1 . .
O O4 0.6111(2) 0.5845(2) 0.43352(8) 0.0375(4) Uani d . 1 1 . .
O O5 0.5765(2) 0.53627(19) 0.19586(8) 0.0293(4) Uani d . 1 1 . .
O O6 0.4404(2) 0.7359(2) 0.15032(7) 0.0401(5) Uani d . 1 1 . .
O O7 0.08707(19) 0.73046(16) 0.19797(6) 0.0204(3) Uani d . 1 1 A .
O O8 0.11722(19) 0.99352(16) 0.18492(7) 0.0215(3) Uani d . 1 1 A .
N N1 -0.0930(2) 0.8411(2) 0.31894(8) 0.0215(4) Uani d . 1 1 . .
N N2 0.4759(2) 0.6722(2) 0.43417(8) 0.0253(4) Uani d . 1 1 . .
N N3 0.4676(2) 0.6478(2) 0.19627(8) 0.0225(4) Uani d . 1 1 . .
C C1 0.1840(3) 0.7368(2) 0.25609(9) 0.0164(4) Uani d . 1 1 . .
C C2 0.1026(3) 0.7816(2) 0.31521(9) 0.0178(4) Uani d . 1 1 . .
C C3 0.1979(3) 0.7648(3) 0.37363(10) 0.0194(4) Uani d . 1 1 . .
H H3 0.1425 0.7973 0.4136 0.023 Uiso calc R 1 1 . .
C C4 0.3760(3) 0.6994(2) 0.37219(9) 0.0199(4) Uani d . 1 1 . .
C C5 0.4643(3) 0.6543(2) 0.31504(9) 0.0188(4) Uani d . 1 1 . .
H H5 0.5859 0.6077 0.3153 0.023 Uiso calc R 1 1 . .
C C6 0.3678(3) 0.6802(2) 0.25754(9) 0.0182(4) Uani d . 1 1 . .
C C7 0.0627(3) 0.8691(2) 0.16480(9) 0.0169(4) Uani d D 1 1 . .
C C8A -0.032(7) 0.8401(19) 0.1031(12) 0.020(2) Uani d PD 0.730(9) 1 A 1
O O9A -0.0526(9) 0.9683(6) 0.0630(3) 0.0319(8) Uani d PD 0.730(9) 1 A 1
C C9A -0.1062(9) 0.7071(7) 0.0776(2) 0.0194(10) Uani d PD 0.730(9) 1 A 1
H H9 -0.1115 0.6058 0.0972 0.023 Uiso calc PR 0.730(9) 1 A 1
C C10A -0.1754(5) 0.7519(7) 0.0143(2) 0.0298(12) Uani d PD 0.730(9) 1 A 1
H H10 -0.2333 0.6848 -0.0169 0.036 Uiso calc PR 0.730(9) 1 A 1
C C11A -0.1425(7) 0.9074(7) 0.0077(2) 0.0316(11) Uani d PD 0.730(9) 1 A 1
H H11 -0.1758 0.9678 -0.0296 0.038 Uiso calc PR 0.730(9) 1 A 1
C C8B -0.044(19) 0.835(5) 0.105(3) 0.020(2) Uani d PD 0.270(9) 1 A 2
O O9B -0.077(3) 0.9350(19) 0.0532(8) 0.0319(8) Uani d PD 0.270(9) 1 A 2
C C9B -0.103(3) 0.687(2) 0.0960(7) 0.0194(10) Uani d PD 0.270(9) 1 A 2
H H9B -0.0902 0.5978 0.1238 0.023 Uiso calc PR 0.270(9) 1 A 2
C C10B -0.1880(18) 0.6968(18) 0.0363(6) 0.0298(12) Uani d PD 0.270(9) 1 A 2
H H10B -0.2524 0.6115 0.0163 0.036 Uiso calc PR 0.270(9) 1 A 2
C C11B -0.171(2) 0.840(2) 0.0088(7) 0.0316(11) Uani d PD 0.270(9) 1 A 2
H H11B -0.2151 0.8698 -0.0332 0.038 Uiso calc PR 0.270(9) 1 A 2

loop_
_atom_site_aniso_label
_atom_site_aniso_U_11
_atom_site_aniso_U_22
_atom_site_aniso_U_33
_atom_site_aniso_U_12
_atom_site_aniso_U_13
_atom_site_aniso_U_23
O1 0.0175(7) 0.0428(11) 0.0313(8) 0.0018(8) -0.0020(6) 0.0103(8)
O2 0.0285(8) 0.0485(12) 0.0320(9) 0.0119(8) 0.0068(7) -0.0089(9)
O3 0.0451(10) 0.0646(13) 0.0187(8) 0.0105(11) -0.0038(7) -0.0073(9)
O4 0.0357(9) 0.0426(11) 0.0341(9) 0.0117(9) -0.0114(8) 0.0043(8)
O5 0.0273(7) 0.0241(8) 0.0364(9) 0.0105(7) 0.0031(7) -0.0032(7)
O6 0.0455(10) 0.0491(11) 0.0256(8) 0.0213(10) 0.0083(7) 0.0133(9)
O7 0.0236(7) 0.0165(7) 0.0212(7) 0.0004(6) -0.0081(6) -0.0001(6)
O8 0.0218(7) 0.0184(8) 0.0243(8) -0.0004(6) -0.0002(7) -0.0004(7)
N1 0.0178(8) 0.0186(8) 0.0280(9) -0.0005(7) 0.0033(7) 0.0012(9)
N2 0.0263(10) 0.0300(11) 0.0196(9) -0.0045(8) -0.0051(7) 0.0023(9)
N3 0.0205(8) 0.0255(10) 0.0215(9) 0.0041(8) -0.0007(7) -0.0002(8)
C1 0.0185(9) 0.0115(10) 0.0191(9) -0.0028(8) -0.0032(8) 0.0023(8)
C2 0.0148(8) 0.0128(9) 0.0257(10) -0.0009(7) 0.0016(8) 0.0030(8)
C3 0.0214(10) 0.0171(10) 0.0198(9) -0.0040(8) 0.0033(8) -0.0019(9)
C4 0.0209(9) 0.0180(11) 0.0208(10) -0.0039(8) -0.0048(8) 0.0027(8)
C5 0.0158(8) 0.0159(9) 0.0247(10) -0.0013(7) -0.0035(8) 0.0022(10)
C6 0.0192(9) 0.0154(10) 0.0200(10) -0.0006(8) 0.0018(8) 0.0010(8)
C7 0.0127(8) 0.0189(11) 0.0191(9) 0.0027(8) 0.0016(7) 0.0009(8)
C8A 0.017(6) 0.0232(14) 0.0196(17) 0.0038(12) 0.002(3) 0.0022(11)
O9A 0.039(2) 0.032(3) 0.025(2) 0.0024(17) -0.0090(14) -0.0029(16)
C9A 0.0214(10) 0.018(2) 0.018(3) 0.0009(13) -0.009(2) -0.004(2)
C10A 0.0299(14) 0.036(3) 0.023(3) 0.002(2) -0.0067(18) -0.005(2)
C11A 0.034(2) 0.042(3) 0.0184(14) 0.006(2) -0.0097(13) -0.001(2)
C8B 0.017(6) 0.0232(14) 0.0196(17) 0.0038(12) 0.002(3) 0.0022(11)
O9B 0.039(2) 0.032(3) 0.025(2) 0.0024(17) -0.0090(14) -0.0029(16)
C9B 0.0214(10) 0.018(2) 0.018(3) 0.0009(13) -0.009(2) -0.004(2)
C10B 0.0299(14) 0.036(3) 0.023(3) 0.002(2) -0.0067(18) -0.005(2)
C11B 0.034(2) 0.042(3) 0.0184(14) 0.006(2) -0.0097(13) -0.001(2)

loop_
_atom_type_symbol
_atom_type_description
_atom_type_scat_dispersion_real
_atom_type_scat_dispersion_imag
_atom_type_scat_source
O O 0.0106 0.0060 'International Tables Vol C Tables 4.2.6.8 and 6.1.1.4'
N N 0.0061 0.0033 'International Tables Vol C Tables 4.2.6.8 and 6.1.1.4'
C C 0.0033 0.0016 'International Tables Vol C Tables 4.2.6.8 and 6.1.1.4'
H H 0.0000 0.0000 'International Tables Vol C Tables 4.2.6.8 and 6.1.1.4'

loop_
_geom_angle_atom_site_label_1
_geom_angle_atom_site_label_2
_geom_angle_atom_site_label_3
_geom_angle
C7 O7 C1 117.29(15)
O1 N1 O2 123.95(16)
O1 N1 C2 119.09(16)
O2 N1 C2 116.96(16)
O4 N2 O3 124.75(18)
O4 N2 C4 117.84(17)
O3 N2 C4 117.40(18)
O6 N3 O5 124.81(17)
O6 N3 C6 118.03(17)
O5 N3 C6 117.13(17)
O7 C1 C6 118.28(17)
O7 C1 C2 123.73(17)
C6 C1 C2 117.64(17)
C3 C2 C1 121.45(17)
C3 C2 N1 116.71(17)
C1 C2 N1 121.77(17)
C4 C3 C2 118.07(18)
C4 C3 H3 121.0
C2 C3 H3 121.0
C3 C4 C5 123.00(18)
C3 C4 N2 119.04(18)
C5 C4 N2 117.95(17)
C6 C5 C4 117.01(16)
C6 C5 H5 121.5
C4 C5 H5 121.5
C5 C6 C1 122.59(18)
C5 C6 N3 117.46(16)
C1 C6 N3 119.95(17)
O8 C7 O7 123.08(17)
O8 C7 C8A 126.8(4)
O7 C7 C8A 110.1(4)
O8 C7 C8B 128.7(12)
O7 C7 C8B 108.1(10)
C9A C8A O9A 113.0(5)
C9A C8A C7 131.2(6)
O9A C8A C7 115.8(6)
C8A O9A C11A 103.9(5)
C8A C9A C10A 105.1(4)
C8A C9A H9 127.5
C10A C9A H9 127.5
C11A C10A C9A 106.9(4)
C11A C10A H10 126.6
C9A C10A H10 126.6
C10A C11A O9A 111.1(4)
C10A C11A H11 124.5
O9A C11A H11 124.5
C9B C8B O9B 114.8(15)
C9B C8B C7 117.3(16)
O9B C8B C7 127.7(18)
C8B O9B C11B 103.2(13)
C8B C9B C10B 101.5(13)
C8B C9B H9B 129.3
C10B C9B H9B 129.3
C11B C10B C9B 113.3(13)
C11B C10B H10B 123.4
C9B C10B H10B 123.4
C10B C11B O9B 107.1(13)
C10B C11B H11B 126.5
O9B C11B H11B 126.5

loop_
_geom_bond_atom_site_label_1
_geom_bond_atom_site_label_2
_geom_bond_distance
O1 N1 1.216(2)
O2 N1 1.223(2)
O3 N2 1.223(2)
O4 N2 1.215(2)
O5 N3 1.223(2)
O6 N3 1.218(2)
O7 C7 1.371(2)
O7 C1 1.377(2)
O8 C7 1.198(2)
N1 C2 1.479(2)
N2 C4 1.473(2)
N3 C6 1.468(2)
C1 C6 1.391(3)
C1 C2 1.395(3)
C2 C3 1.383(3)
C3 C4 1.381(3)
C3 H3 0.9500
C4 C5 1.383(3)
C5 C6 1.381(3)
C5 H5 0.9500
C7 C8A 1.453(7)
C7 C8B 1.471(17)
C8A C9A 1.352(7)
C8A O9A 1.372(6)
O9A C11A 1.400(5)
C9A C10A 1.439(5)
C9A H9 0.9500
C10A C11A 1.348(5)
C10A H10 0.9500
C11A H11 0.9500
C8B C9B 1.345(18)
C8B O9B 1.376(10)
O9B C11B 1.388(9)
C9B C10B 1.365(12)
C9B H9B 0.9500
C10B C11B 1.344(13)
C10B H10B 0.9500
C11B H11B 0.9500

loop_
_geom_hbond_atom_site_label_D
_geom_hbond_atom_site_label_H
_geom_hbond_atom_site_label_A
_geom_hbond_site_symmetry_A
_geom_hbond_distance_DH
_geom_hbond_distance_HA
_geom_hbond_distance_DA
_geom_hbond_angle_DHA
C5 H5 O8 4_645 0.95 2.32 3.270(2) 180

loop_
_geom_torsion_atom_site_label_1
_geom_torsion_atom_site_label_2
_geom_torsion_atom_site_label_3
_geom_torsion_atom_site_label_4
_geom_torsion
C7 O7 C1 C6 -105.5(2)
C7 O7 C1 C2 81.4(2)
O7 C1 C2 C3 170.67(19)
C6 C1 C2 C3 -2.5(3)
O7 C1 C2 N1 -6.0(3)
C6 C1 C2 N1 -179.10(17)
O1 N1 C2 C3 -177.87(19)
O2 N1 C2 C3 2.0(3)
O1 N1 C2 C1 -1.1(3)
O2 N1 C2 C1 178.8(2)
C1 C2 C3 C4 -1.2(3)
N1 C2 C3 C4 175.64(18)
C2 C3 C4 C5 1.8(3)
C2 C3 C4 N2 -176.63(19)
O4 N2 C4 C3 164.0(2)
O3 N2 C4 C3 -15.7(3)
O4 N2 C4 C5 -14.5(3)
O3 N2 C4 C5 165.8(2)
C3 C4 C5 C6 1.3(3)
N2 C4 C5 C6 179.71(18)
C4 C5 C6 C1 -5.2(3)
C4 C5 C6 N3 173.92(19)
O7 C1 C6 C5 -167.74(19)
C2 C1 C6 C5 5.8(3)
O7 C1 C6 N3 13.2(3)
C2 C1 C6 N3 -173.29(18)
O6 N3 C6 C5 -142.3(2)
O5 N3 C6 C5 35.7(3)
O6 N3 C6 C1 36.8(3)
O5 N3 C6 C1 -145.2(2)
C1 O7 C7 O8 -1.9(3)
C1 O7 C7 C8A 177(2)
C1 O7 C7 C8B -180(6)
O8 C7 C8A C9A -176(3)
O7 C7 C8A C9A 5(6)
C8B C7 C8A C9A -6E1(7)
O8 C7 C8A O9A 3(5)
O7 C7 C8A O9A -175(3)
C8B C7 C8A O9A 13E1(8)
C9A C8A O9A C11A -2(4)
C7 C8A O9A C11A 179(3)
O9A C8A C9A C10A 2(4)
C7 C8A C9A C10A -178(4)
C8A C9A C10A C11A -2(3)
C9A C10A C11A O9A 0.8(6)
C8A O9A C11A C10A 0(2)
O8 C7 C8B C9B -174(6)
O7 C7 C8B C9B 4(13)
C8A C7 C8B C9B 13E1(9)
O8 C7 C8B O9B 12(18)
O7 C7 C8B O9B -170(11)
C8A C7 C8B O9B -5E1(6)
C9B C8B O9B C11B 2(12)
C7 C8B O9B C11B 176(11)
O9B C8B C9B C10B -3(12)
C7 C8B C9B C10B -178(9)
C8B C9B C10B C11B 4(7)
C9B C10B C11B O9B -3(2)
C8B O9B C11B C10B 1(7)
